data_2015155
loop_
_publ_author_name
'Baddeley, Thomas C.'
'Howie, R. Alan'
'Skakle, Janet M. S.'
'Wardell, James L.'

_publ_section_title
;
 1,2,3,4-Tetra-<i>O</i>-acetyl-\b-<small>D</small>-glucopyranuronic
 acid monohydrate at 120K and anhydrous
 1,2,3,4-tetra-<i>O</i>-acetyl-\b-<small>D</small>-glucopyranose at
 292K
;
_journal_coeditor_code GG1287
_journal_issue 12
_journal_name_full 'Acta Crystallographica Section C'
_journal_page_first o711
_journal_page_last o714
_journal_paper_doi 10.1107/S0108270105034979
_journal_volume 61
_journal_year 2005
_chemical_formula_iupac 'C14 H18 O11 , H2 O'
_chemical_formula_moiety 'C14 H18 O11 , H2 O'
_chemical_formula_sum 'C14 H20 O12'
_chemical_formula_weight 380.30
_chemical_melting_point .369E-305
_chemical_name_systematic
;
1,2,3,4-Tetra-O-acetyl-\b-D-glucopyranuronic acid monohydrate
;
_space_group_IT_number 4
_symmetry_cell_setting monoclinic
_symmetry_space_group_name_Hall 'P 2yb'
_symmetry_space_group_name_H-M 'P 1 21 1'
_atom_sites_solution_hydrogens mixed
_atom_sites_solution_primary direct
_atom_sites_solution_secondary difmap
_cell_angle_alpha 90.00
_cell_angle_beta 103.131(3)
_cell_angle_gamma 90.00
_cell_formula_units_Z 2
_cell_length_a 9.0644(4)
_cell_length_b 10.4661(6)
_cell_length_c 9.7703(5)
_cell_measurement_reflns_used 20602
_cell_measurement_temperature 120(2)
_cell_measurement_theta_max 27.48
_cell_measurement_theta_min 2.91
_cell_volume 902.66(8)
_computing_cell_refinement 'DENZO and COLLECT'
_computing_data_collection 'DENZO (Otwinowski & Minor, 1997) and COLLECT (Nonius, 1998)'
_computing_data_reduction 'DENZO and COLLECT'
_computing_molecular_graphics 'ORTEP-3 for Windows (Farrugia, 1997)'
_computing_publication_material 'SHELXL97 and PLATON (Spek, 2003)'
_computing_structure_refinement 'SHELXL97 (Sheldrick, 1997)'
_computing_structure_solution 'SHELXS97 (Sheldrick, 1997)'
_diffrn_ambient_temperature 120(2)
_diffrn_detector_area_resol_mean 9.091
_diffrn_measured_fraction_theta_full 0.991
_diffrn_measured_fraction_theta_max 0.975
_diffrn_measurement_device_type 'Nonius KappaCCD area-detector'
_diffrn_measurement_method '\f and \w scans to fill the Ewald sphere'
_diffrn_radiation_monochromator graphite
_diffrn_radiation_source 'Enraf--Nonius FR591 rotating anode'
_diffrn_radiation_type MoK\a
_diffrn_radiation_wavelength 0.71073
_diffrn_reflns_av_R_equivalents 0.0466
_diffrn_reflns_av_sigmaI/netI 0.0459
_diffrn_reflns_limit_h_max 11
_diffrn_reflns_limit_h_min -11
_diffrn_reflns_limit_k_max 13
_diffrn_reflns_limit_k_min -12
_diffrn_reflns_limit_l_max 12
_diffrn_reflns_limit_l_min -12
_diffrn_reflns_number 6414
_diffrn_reflns_theta_full 25.00
_diffrn_reflns_theta_max 27.48
_diffrn_reflns_theta_min 3.02
_diffrn_standards_decay_% 0
_diffrn_standards_number 0
_exptl_absorpt_coefficient_mu 0.125
_exptl_absorpt_correction_T_max 0.9884
_exptl_absorpt_correction_T_min 0.8416
_exptl_absorpt_correction_type multi-scan
_exptl_absorpt_process_details '(SORTAV; Blessing, 1995, 1997)'
_exptl_crystal_colour colourless
_exptl_crystal_density_diffrn 1.399
_exptl_crystal_density_method 'not measured'
_exptl_crystal_description block
_exptl_crystal_F_000 400
_exptl_crystal_size_max 0.26
_exptl_crystal_size_mid 0.24
_exptl_crystal_size_min 0.12
_refine_diff_density_max 0.262
_refine_diff_density_min -0.240
_refine_ls_extinction_method none
_refine_ls_goodness_of_fit_ref 1.087
_refine_ls_hydrogen_treatment mixed
_refine_ls_matrix_type full
_refine_ls_number_parameters 248
_refine_ls_number_reflns 2131
_refine_ls_number_restraints 1
_refine_ls_restrained_S_all 1.087
_refine_ls_R_factor_all 0.0471
_refine_ls_R_factor_gt 0.0376
_refine_ls_shift/su_max 0.000
_refine_ls_shift/su_mean 0.000
_refine_ls_structure_factor_coef Fsqd
_refine_ls_weighting_details 'calc w = 1/[\s^2^(Fo^2^)+(0.0535P)^2^+0.0412P] where P=(Fo^2^+2Fc^2^)/3'
_refine_ls_weighting_scheme calc
_refine_ls_wR_factor_gt 0.0897
_refine_ls_wR_factor_ref 0.0938
_reflns_number_gt 1848
_reflns_number_total 2131
_reflns_threshold_expression I>2\s(I)
_cod_data_source_file gg1287.cif
_cod_data_source_block I
_cod_depositor_comments
;
The following automatic conversions were performed:

'_atom_sites_solution_hydrogens' value 'geom and difmap' was changed
to 'mixed'.

Automatic conversion script
Id: cif_fix_values 6452 2018-10-05 10:23:21Z andrius 
;
_cod_original_sg_symbol_H-M 'P 21'
_cod_database_code 2015155
_cod_database_fobs_code 2015155

loop_
_symmetry_equiv_pos_as_xyz
'x, y, z'
'-x, y+1/2, -z'

loop_
_atom_site_label
_atom_site_fract_x
_atom_site_fract_y
_atom_site_fract_z
_atom_site_U_iso_or_equiv
_atom_site_adp_type
_atom_site_calc_flag
_atom_site_refinement_flags
_atom_site_occupancy
_atom_site_disorder_assembly
_atom_site_disorder_group
_atom_site_type_symbol
O1 0.42805(19) 0.46522(18) 0.77167(18) 0.0276(4) Uani d . 1 . . O
O2 0.38300(17) 0.38689(18) 0.49169(16) 0.0242(4) Uani d . 1 . . O
O3 0.68869(17) 0.38490(19) 0.40710(16) 0.0251(4) Uani d . 1 . . O
O4 0.89148(18) 0.23428(17) 0.59788(17) 0.0232(4) Uani d . 1 . . O
O5 0.66600(17) 0.38688(18) 0.81798(16) 0.0219(4) Uani d . 1 . . O
O6 0.9919(2) 0.19442(18) 0.9011(2) 0.0331(5) Uani d . 1 . . O
H6 1.0722 0.1990 0.9639 0.050 Uiso calc R 1 . . H
O7 0.94414(18) 0.38859(19) 0.98099(18) 0.0318(4) Uani d . 1 . . O
O8 0.3598(2) 0.3156(3) 0.9117(2) 0.0468(6) Uani d . 1 . . O
O9 0.4084(2) 0.54617(18) 0.34423(19) 0.0298(4) Uani d . 1 . . O
O10 0.5171(2) 0.2611(2) 0.26446(19) 0.0361(5) Uani d . 1 . . O
O11 1.0875(2) 0.3712(2) 0.6386(2) 0.0417(5) Uani d . 1 . . O
C1 0.5211(2) 0.3752(3) 0.7257(2) 0.0232(5) Uani d . 1 . . C
H1 0.4801 0.2867 0.7278 0.028 Uiso calc R 1 . . H
C2 0.5319(2) 0.4128(2) 0.5774(2) 0.0217(5) Uani d . 1 . . C
H2 0.5572 0.5055 0.5734 0.026 Uiso calc R 1 . . H
C3 0.6493(2) 0.3314(3) 0.5306(2) 0.0206(5) Uani d . 1 . . C
H3 0.6100 0.2425 0.5105 0.025 Uiso calc R 1 . . H
C4 0.7976(3) 0.3288(2) 0.6406(2) 0.0212(5) Uani d . 1 . . C
H4 0.8478 0.4143 0.6458 0.025 Uiso calc R 1 . . H
C5 0.7678(3) 0.2938(2) 0.7852(2) 0.0219(5) Uani d . 1 . . C
H5 0.7215 0.2068 0.7815 0.026 Uiso calc R 1 . . H
C6 0.9125(3) 0.2992(3) 0.9019(2) 0.0237(5) Uani d . 1 . . C
C7 0.3517(3) 0.4233(3) 0.8689(3) 0.0354(7) Uani d . 1 . . C
C8 0.2641(4) 0.5306(4) 0.9125(4) 0.0502(9) Uani d . 1 . . C
H8A 0.1952 0.4969 0.9679 0.075 Uiso calc R 1 . . H
H8B 0.2053 0.5740 0.8288 0.075 Uiso calc R 1 . . H
H8C 0.3343 0.5915 0.9696 0.075 Uiso calc R 1 . . H
C9 0.3323(3) 0.4618(3) 0.3774(2) 0.0248(5) Uani d . 1 . . C
C10 0.1761(3) 0.4243(3) 0.3033(3) 0.0306(6) Uani d . 1 . . C
H10A 0.1361 0.4869 0.2297 0.046 Uiso calc R 1 . . H
H10B 0.1109 0.4216 0.3707 0.046 Uiso calc R 1 . . H
H10C 0.1786 0.3398 0.2608 0.046 Uiso calc R 1 . . H
C11 0.6147(3) 0.3407(3) 0.2791(2) 0.0293(6) Uani d . 1 . . C
C12 0.6709(4) 0.4071(4) 0.1661(3) 0.0478(8) Uani d . 1 . . C
H12A 0.6436 0.4978 0.1648 0.072 Uiso calc R 1 . . H
H12B 0.6249 0.3685 0.0751 0.072 Uiso calc R 1 . . H
H12C 0.7814 0.3988 0.1841 0.072 Uiso calc R 1 . . H
C13 1.0369(3) 0.2674(3) 0.6024(3) 0.0290(6) Uani d . 1 . . C
C14 1.1212(3) 0.1584(3) 0.5588(4) 0.0437(8) Uani d . 1 . . C
H14A 1.2167 0.1894 0.5399 0.066 Uiso calc R 1 . . H
H14B 1.0598 0.1194 0.4735 0.066 Uiso calc R 1 . . H
H14C 1.1427 0.0947 0.6342 0.066 Uiso calc R 1 . . H
O1W 0.7790(2) 0.6501(2) 0.8916(2) 0.0343(5) Uani d . 1 . . O
H1W1 0.768(5) 0.564(5) 0.891(5) 0.079(15) Uiso d . 1 . . H
H1W2 0.696(5) 0.688(4) 0.885(4) 0.061(12) Uiso d . 1 . . H

loop_
_atom_site_aniso_label
_atom_site_aniso_U_11
_atom_site_aniso_U_22
_atom_site_aniso_U_33
_atom_site_aniso_U_12
_atom_site_aniso_U_13
_atom_site_aniso_U_23
O1 0.0245(8) 0.0329(10) 0.0274(9) 0.0003(8) 0.0102(7) -0.0020(8)
O2 0.0191(7) 0.0290(9) 0.0228(8) 0.0002(7) 0.0010(6) 0.0026(7)
O3 0.0244(8) 0.0332(10) 0.0175(8) 0.0000(8) 0.0043(6) 0.0025(7)
O4 0.0206(8) 0.0237(9) 0.0256(8) 0.0017(7) 0.0056(6) -0.0013(7)
O5 0.0187(7) 0.0283(9) 0.0175(8) -0.0017(7) 0.0019(6) -0.0023(7)
O6 0.0318(10) 0.0298(10) 0.0305(10) 0.0060(8) -0.0083(7) -0.0030(8)
O7 0.0281(8) 0.0352(11) 0.0289(9) -0.0015(9) -0.0001(7) -0.0072(9)
O8 0.0455(12) 0.0637(17) 0.0366(11) -0.0072(11) 0.0207(9) 0.0087(11)
O9 0.0320(9) 0.0272(10) 0.0295(9) 0.0058(8) 0.0057(7) 0.0058(8)
O10 0.0353(10) 0.0430(12) 0.0265(9) 0.0012(10) -0.0001(7) -0.0064(9)
O11 0.0261(9) 0.0393(13) 0.0606(13) -0.0071(9) 0.0120(8) -0.0122(11)
C1 0.0200(10) 0.0269(13) 0.0224(12) -0.0015(10) 0.0045(9) -0.0001(10)
C2 0.0190(10) 0.0246(13) 0.0204(11) -0.0027(9) 0.0027(8) 0.0002(10)
C3 0.0201(10) 0.0268(13) 0.0139(10) -0.0003(10) 0.0014(8) 0.0028(9)
C4 0.0205(11) 0.0231(12) 0.0202(11) 0.0008(10) 0.0047(8) 0.0000(10)
C5 0.0217(11) 0.0228(12) 0.0207(11) 0.0001(10) 0.0039(8) 0.0009(10)
C6 0.0222(11) 0.0300(14) 0.0168(11) -0.0022(10) 0.0000(8) 0.0020(11)
C7 0.0254(13) 0.057(2) 0.0247(12) -0.0078(13) 0.0086(10) -0.0045(14)
C8 0.0376(16) 0.064(2) 0.0567(19) -0.0084(16) 0.0279(14) -0.0226(18)
C9 0.0250(12) 0.0267(14) 0.0208(11) 0.0089(11) 0.0014(9) -0.0026(11)
C10 0.0282(12) 0.0346(15) 0.0237(12) 0.0045(11) -0.0055(9) -0.0033(11)
C11 0.0280(12) 0.0417(16) 0.0166(11) 0.0096(12) 0.0012(9) -0.0017(11)
C12 0.0462(16) 0.074(3) 0.0251(14) 0.0003(17) 0.0129(12) 0.0021(15)
C13 0.0229(12) 0.0340(16) 0.0301(13) 0.0020(12) 0.0060(9) 0.0022(12)
C14 0.0322(15) 0.0372(17) 0.067(2) 0.0080(14) 0.0213(15) -0.0013(15)
O1W 0.0298(10) 0.0291(11) 0.0384(11) -0.0007(9) -0.0038(8) -0.0021(9)

loop_
_atom_type_symbol
_atom_type_description
_atom_type_scat_dispersion_real
_atom_type_scat_dispersion_imag
_atom_type_scat_source
C C 0.0033 0.0016 'International Tables Vol C Tables 4.2.6.8 and 6.1.1.4'
H H 0.0000 0.0000 'International Tables Vol C Tables 4.2.6.8 and 6.1.1.4'
O O 0.0106 0.0060 'International Tables Vol C Tables 4.2.6.8 and 6.1.1.4'

loop_
_geom_angle_atom_site_label_1
_geom_angle_atom_site_label_2
_geom_angle_atom_site_label_3
_geom_angle
C7 O1 C1 116.2(2)
C9 O2 C2 117.78(19)
C11 O3 C3 118.2(2)
C13 O4 C4 117.0(2)
C1 O5 C5 110.54(18)
C6 O6 H6 109.5
O1 C1 O5 105.98(19)
O1 C1 C2 107.6(2)
O5 C1 C2 109.32(17)
O1 C1 H1 111.2
O5 C1 H1 111.2
C2 C1 H1 111.2
O2 C2 C3 110.38(18)
O2 C2 C1 104.42(17)
C3 C2 C1 110.08(19)
O2 C2 H2 110.6
C3 C2 H2 110.6
C1 C2 H2 110.6
O3 C3 C2 111.0(2)
O3 C3 C4 104.51(17)
C2 C3 C4 111.50(18)
O3 C3 H3 109.9
C2 C3 H3 109.9
C4 C3 H3 109.9
O4 C4 C3 107.23(18)
O4 C4 C5 110.08(19)
C3 C4 C5 110.00(18)
O4 C4 H4 109.8
C3 C4 H4 109.8
C5 C4 H4 109.8
O5 C5 C6 107.23(19)
O5 C5 C4 107.45(18)
C6 C5 C4 112.04(18)
O5 C5 H5 110.0
C6 C5 H5 110.0
C4 C5 H5 110.0
O7 C6 O6 126.9(2)
O7 C6 C5 123.0(2)
O6 C6 C5 110.1(2)
O8 C7 O1 122.9(3)
O8 C7 C8 127.0(3)
O1 C7 C8 110.0(3)
C7 C8 H8A 109.5
C7 C8 H8B 109.5
H8A C8 H8B 109.5
C7 C8 H8C 109.5
H8A C8 H8C 109.5
H8B C8 H8C 109.5
O9 C9 O2 122.4(2)
O9 C9 C10 126.8(2)
O2 C9 C10 110.8(2)
C9 C10 H10A 109.5
C9 C10 H10B 109.5
H10A C10 H10B 109.5
C9 C10 H10C 109.5
H10A C10 H10C 109.5
H10B C10 H10C 109.5
O10 C11 O3 122.9(2)
O10 C11 C12 127.1(3)
O3 C11 C12 110.1(3)
C11 C12 H12A 109.5
C11 C12 H12B 109.5
H12A C12 H12B 109.5
C11 C12 H12C 109.5
H12A C12 H12C 109.5
H12B C12 H12C 109.5
O11 C13 O4 123.0(2)
O11 C13 C14 126.2(2)
O4 C13 C14 110.7(2)
C13 C14 H14A 109.5
C13 C14 H14B 109.5
H14A C14 H14B 109.5
C13 C14 H14C 109.5
H14A C14 H14C 109.5
H14B C14 H14C 109.5
H1W1 O1W H1W2 112(4)

loop_
_geom_bond_atom_site_label_1
_geom_bond_atom_site_label_2
_geom_bond_site_symmetry_2
_geom_bond_distance
_geom_bond_publ_flag
O1 C7 . 1.369(3) ?
O1 C1 . 1.405(3) ?
O2 C9 . 1.357(3) ?
O2 C2 . 1.443(3) ?
O3 C11 . 1.358(3) ?
O3 C3 . 1.447(3) ?
O4 C13 . 1.354(3) ?
O4 C4 . 1.428(3) ?
O5 C1 . 1.419(3) ?
O5 C5 . 1.428(3) ?
O6 C6 . 1.313(3) ?
O6 H6 . 0.8400 ?
O7 C6 . 1.206(3) ?
O8 C7 . 1.198(4) ?
O9 C9 . 1.208(3) ?
O10 C11 . 1.200(4) ?
O11 C13 . 1.201(3) ?
C1 C2 . 1.526(3) ?
C1 H1 . 1.0000 ?
C2 C3 . 1.512(3) ?
C2 H2 . 1.0000 ?
C3 C4 . 1.519(3) ?
C3 H3 . 1.0000 ?
C4 C5 . 1.541(3) ?
C4 H4 . 1.0000 ?
C5 C6 . 1.530(3) ?
C5 H5 . 1.0000 ?
C7 C8 . 1.493(5) ?
C8 H8A . 0.9800 ?
C8 H8B . 0.9800 ?
C8 H8C . 0.9800 ?
C9 C10 . 1.489(3) ?
C10 H10A . 0.9800 ?
C10 H10B . 0.9800 ?
C10 H10C . 0.9800 ?
C11 C12 . 1.490(4) ?
C12 H12A . 0.9800 ?
C12 H12B . 0.9800 ?
C12 H12C . 0.9800 ?
C13 C14 . 1.488(4) ?
C14 H14A . 0.9800 ?
C14 H14B . 0.9800 ?
C14 H14C . 0.9800 ?
O1W H1W1 . 0.91(5) ?
O1W H1W2 . 0.84(5) ?

loop_
_geom_hbond_atom_site_label_D
_geom_hbond_atom_site_label_H
_geom_hbond_atom_site_label_A
_geom_hbond_site_symmetry_A
_geom_hbond_distance_DH
_geom_hbond_distance_HA
_geom_hbond_distance_DA
_geom_hbond_angle_DHA
_geom_hbond_publ_flag
O6 H6 O1W 2_747 0.84 1.79 2.592(3) 159 y
O1W H1W1 O5 . 0.91(5) 2.12(5) 2.970(3) 155(4) y
O1W H1W1 O7 . 0.91(5) 2.46(5) 3.146(3) 133(4) ?
O1W H1W2 O8 2_657 0.84(5) 2.54(4) 3.062(3) 121(3) ?
O1W H1W2 O10 2_656 0.84(5) 2.27(5) 3.003(3) 146(4) y
C3 H3 O9 2_646 1.00 2.52 3.312(3) 136 ?
C5 H5 O9 2_646 1.00 2.25 3.154(3) 150 ?
C8 H8A O7 1_455 0.98 2.57 3.457(4) 150 ?
C10 H10C O1W 2_646 0.98 2.56 3.519(4) 165 ?

loop_
_geom_torsion_atom_site_label_1
_geom_torsion_atom_site_label_2
_geom_torsion_atom_site_label_3
_geom_torsion_atom_site_label_4
_geom_torsion
C7 O1 C1 O5 -90.4(2)
C7 O1 C1 C2 152.7(2)
C5 O5 C1 O1 176.68(18)
C5 O5 C1 C2 -67.6(2)
C9 O2 C2 C3 -93.0(2)
C9 O2 C2 C1 148.7(2)
O1 C1 C2 O2 -70.1(2)
O5 C1 C2 O2 175.24(19)
O1 C1 C2 C3 171.45(18)
O5 C1 C2 C3 56.8(3)
C11 O3 C3 C2 -94.6(3)
C11 O3 C3 C4 145.0(2)
O2 C2 C3 O3 79.4(2)
C1 C2 C3 O3 -165.80(18)
O2 C2 C3 C4 -164.47(19)
C1 C2 C3 C4 -49.7(3)
C13 O4 C4 C3 133.2(2)
C13 O4 C4 C5 -107.2(2)
O3 C3 C4 O4 -69.3(2)
C2 C3 C4 O4 170.71(19)
O3 C3 C4 C5 171.00(19)
C2 C3 C4 C5 51.0(3)
C1 O5 C5 C6 -171.58(18)
C1 O5 C5 C4 67.8(2)
O4 C4 C5 O5 -176.35(17)
C3 C4 C5 O5 -58.4(2)
O4 C4 C5 C6 66.1(3)
C3 C4 C5 C6 -175.9(2)
O5 C5 C6 O7 -17.8(3)
C4 C5 C6 O7 99.8(3)
O5 C5 C6 O6 162.00(19)
C4 C5 C6 O6 -80.3(3)
C1 O1 C7 O8 -1.4(4)
C1 O1 C7 C8 177.2(2)
C2 O2 C9 O9 1.7(3)
C2 O2 C9 C10 -178.60(19)
C3 O3 C11 O10 1.2(4)
C3 O3 C11 C12 180.0(2)
C4 O4 C13 O11 -0.8(4)
C4 O4 C13 C14 178.5(2)

loop_
_cod_related_entry_id
_cod_related_entry_database
_cod_related_entry_code
1 ChemSpider 21181000
